data_2223921
loop_
_publ_author_name
'Strasser, Christoph E.'
'Sheng, Xia'
'Safin, Damir A.'
'Raubenheimer, Helgard G.'
'Luckay, Robert C.'

_publ_section_title
;
 4-Bromo-<i>N</i>-(diisopropoxyphosphoryl)benzamide
;
_journal_coeditor_code LX2117
_journal_issue 11
_journal_name_full 'Acta Crystallographica Section E'
_journal_page_first o2926
_journal_paper_doi 10.1107/S1600536809044523
_journal_volume 65
_journal_year 2009
_chemical_formula_iupac 'C13 H19 Br N O4 P'
_chemical_formula_moiety 'C13 H19 Br N O4 P'
_chemical_formula_sum 'C13 H19 Br N O4 P'
_chemical_formula_weight 364.17
_chemical_name_systematic
;
4-Bromo-N-(diisopropoxyphosphoryl)benzamide
;
_space_group_IT_number 14
_symmetry_cell_setting monoclinic
_symmetry_space_group_name_Hall '-P 2yn'
_symmetry_space_group_name_H-M 'P 1 21/n 1'
_atom_sites_solution_hydrogens difmap
_atom_sites_solution_primary direct
_atom_sites_solution_secondary difmap
_audit_creation_method SHELXL-97
_cell_angle_alpha 90.00
_cell_angle_beta 95.357(2)
_cell_angle_gamma 90.00
_cell_formula_units_Z 4
_cell_length_a 8.6110(10)
_cell_length_b 19.786(3)
_cell_length_c 9.8490(10)
_cell_measurement_reflns_used 2372
_cell_measurement_temperature 100(2)
_cell_measurement_theta_max 26.308
_cell_measurement_theta_min 2.318
_cell_volume 1670.7(4)
_computing_cell_refinement 'SAINT (Bruker, 2003)'
_computing_data_collection 'SMART (Bruker, 2002)'
_computing_data_reduction 'SAINT (Bruker, 2003)'
_computing_molecular_graphics 'X-SEED (Barbour, 2001; Atwood & Barbour, 2003)'
_computing_publication_material 'X-SEED (Barbour, 2001; Atwood & Barbour, 2003)'
_computing_structure_refinement 'SHELXL97 (Sheldrick, 2008)'
_computing_structure_solution 'SHELXS97 (Sheldrick, 2008)'
_diffrn_ambient_temperature 100(2)
_diffrn_measured_fraction_theta_full 0.988
_diffrn_measured_fraction_theta_max 0.988
_diffrn_measurement_device_type 'Bruker APEX CCD area-detector'
_diffrn_measurement_method \w
_diffrn_radiation_monochromator graphite
_diffrn_radiation_source 'fine-focus sealed tube'
_diffrn_radiation_type MoK\a
_diffrn_radiation_wavelength 0.71073
_diffrn_reflns_av_R_equivalents 0.0384
_diffrn_reflns_av_sigmaI/netI 0.0488
_diffrn_reflns_limit_h_max 9
_diffrn_reflns_limit_h_min -10
_diffrn_reflns_limit_k_max 24
_diffrn_reflns_limit_k_min -24
_diffrn_reflns_limit_l_max 12
_diffrn_reflns_limit_l_min -8
_diffrn_reflns_number 9035
_diffrn_reflns_theta_full 26.46
_diffrn_reflns_theta_max 26.46
_diffrn_reflns_theta_min 2.06
_exptl_absorpt_coefficient_mu 2.567
_exptl_absorpt_correction_T_max 0.8932
_exptl_absorpt_correction_T_min 0.4939
_exptl_absorpt_correction_type multi-scan
_exptl_absorpt_process_details '(SADABS; Bruker, 2002)'
_exptl_crystal_colour colourless
_exptl_crystal_density_diffrn 1.448
_exptl_crystal_density_method 'not measured'
_exptl_crystal_description needle
_exptl_crystal_F_000 744
_exptl_crystal_size_max 0.32
_exptl_crystal_size_mid 0.07
_exptl_crystal_size_min 0.05
_refine_diff_density_max 1.290
_refine_diff_density_min -0.649
_refine_ls_extinction_method none
_refine_ls_goodness_of_fit_ref 1.054
_refine_ls_hydrogen_treatment constr
_refine_ls_matrix_type full
_refine_ls_number_parameters 185
_refine_ls_number_reflns 3405
_refine_ls_number_restraints 0
_refine_ls_restrained_S_all 1.054
_refine_ls_R_factor_all 0.0622
_refine_ls_R_factor_gt 0.0444
_refine_ls_shift/su_max 0.001
_refine_ls_shift/su_max_lt 0.000
_refine_ls_shift/su_mean 0.000
_refine_ls_structure_factor_coef Fsqd
_refine_ls_weighting_details 'calc w=1/[\s^2^(Fo^2^)+(0.0687P)^2^] where P=(Fo^2^+2Fc^2^)/3'
_refine_ls_weighting_scheme calc
_refine_ls_wR_factor_gt 0.1108
_refine_ls_wR_factor_ref 0.1199
_reflns_number_gt 2604
_reflns_number_total 3405
_reflns_threshold_expression I>2\s(I)
_cod_data_source_file lx2117.cif
_cod_data_source_block I
_cod_original_sg_symbol_H-M 'P 21/n'
_cod_database_code 2223921
_cod_database_fobs_code 2223921

loop_
_symmetry_equiv_pos_as_xyz
'x, y, z'
'-x+1/2, y+1/2, -z+1/2'
'-x, -y, -z'
'x-1/2, -y-1/2, z-1/2'

loop_
_atom_site_type_symbol
_atom_site_label
_atom_site_fract_x
_atom_site_fract_y
_atom_site_fract_z
_atom_site_U_iso_or_equiv
_atom_site_adp_type
_atom_site_calc_flag
_atom_site_refinement_flags
_atom_site_occupancy
_atom_site_disorder_assembly
_atom_site_disorder_group
Br Br1 -0.02989(4) 0.39671(2) -0.17708(4) 0.03600(16) Uani d . 1 . .
P P1 0.63994(9) 0.40142(4) 0.52752(8) 0.01485(19) Uani d . 1 . .
O O1 0.6535(2) 0.46798(10) 0.5943(2) 0.0195(5) Uani d . 1 . .
O O2 0.7917(2) 0.37315(10) 0.4748(2) 0.0174(5) Uani d . 1 . .
O O3 0.5980(2) 0.34095(10) 0.6189(2) 0.0190(5) Uani d . 1 . .
O O4 0.5279(3) 0.29938(10) 0.3200(2) 0.0260(5) Uani d . 1 . .
N N1 0.5031(3) 0.40726(12) 0.3964(2) 0.0161(5) Uani d . 1 . .
H H1 0.4524 0.4457 0.3836 0.019 Uiso calc R 1 . .
C C1 0.3453(3) 0.36868(15) 0.1896(3) 0.0160(6) Uani d . 1 . .
C C2 0.2722(4) 0.31254(15) 0.1264(3) 0.0201(7) Uani d . 1 . .
H H2 0.2994 0.2684 0.1583 0.024 Uiso calc R 1 . .
C C3 0.1603(3) 0.32078(16) 0.0175(3) 0.0217(7) Uani d . 1 . .
H H3 0.1095 0.2827 -0.0254 0.026 Uiso calc R 1 . .
C C4 0.1240(4) 0.38516(17) -0.0273(3) 0.0233(7) Uani d . 1 . .
C C5 0.1961(4) 0.44202(16) 0.0329(3) 0.0228(7) Uani d . 1 . .
H H5 0.1702 0.4860 -0.0007 0.027 Uiso calc R 1 . .
C C6 0.3062(3) 0.43314(15) 0.1425(3) 0.0177(6) Uani d . 1 . .
H H6 0.3556 0.4714 0.1860 0.021 Uiso calc R 1 . .
C C10 0.4653(3) 0.35442(15) 0.3062(3) 0.0166(6) Uani d . 1 . .
C C11 0.8492(5) 0.4199(2) 0.2571(4) 0.0480(11) Uani d . 1 . .
H H11C 0.8381 0.3738 0.2210 0.072 Uiso calc R 1 . .
H H11B 0.9284 0.4440 0.2107 0.072 Uiso calc R 1 . .
H H11A 0.7491 0.4435 0.2414 0.072 Uiso calc R 1 . .
C C12 0.8981(4) 0.41721(17) 0.4076(4) 0.0287(8) Uani d . 1 . .
H H12 0.8952 0.4638 0.4469 0.034 Uiso calc R 1 . .
C C13 1.0587(4) 0.3875(2) 0.4397(4) 0.0439(11) Uani d . 1 . .
H H13A 1.0828 0.3848 0.5388 0.066 Uiso calc R 1 . .
H H13B 1.1359 0.4162 0.4007 0.066 Uiso calc R 1 . .
H H13C 1.0618 0.3420 0.4005 0.066 Uiso calc R 1 . .
C C14 0.3657(4) 0.28522(19) 0.6749(4) 0.0366(9) Uani d . 1 . .
H H14A 0.3324 0.2823 0.5772 0.055 Uiso calc R 1 . .
H H14B 0.2737 0.2884 0.7262 0.055 Uiso calc R 1 . .
H H14C 0.4256 0.2447 0.7036 0.055 Uiso calc R 1 . .
C C15 0.4659(4) 0.34681(17) 0.7022(3) 0.0246(7) Uani d . 1 . .
H H15 0.4038 0.3879 0.6732 0.030 Uiso calc R 1 . .
C C16 0.5304(5) 0.3551(2) 0.8481(3) 0.0445(11) Uani d . 1 . .
H H16A 0.5854 0.3137 0.8792 0.067 Uiso calc R 1 . .
H H16C 0.4449 0.3637 0.9048 0.067 Uiso calc R 1 . .
H H16B 0.6033 0.3932 0.8556 0.067 Uiso calc R 1 . .

loop_
_atom_site_aniso_label
_atom_site_aniso_U_11
_atom_site_aniso_U_22
_atom_site_aniso_U_33
_atom_site_aniso_U_12
_atom_site_aniso_U_13
_atom_site_aniso_U_23
Br1 0.0283(2) 0.0495(3) 0.0267(2) 0.00590(16) -0.01544(16) -0.00825(16)
P1 0.0128(4) 0.0175(4) 0.0137(4) 0.0027(3) -0.0017(3) -0.0004(3)
O1 0.0173(11) 0.0195(11) 0.0204(11) 0.0039(9) -0.0046(9) -0.0037(9)
O2 0.0118(10) 0.0202(11) 0.0200(11) 0.0009(8) 0.0004(8) 0.0004(9)
O3 0.0174(11) 0.0204(11) 0.0197(11) 0.0047(9) 0.0043(9) 0.0039(9)
O4 0.0309(13) 0.0168(12) 0.0285(13) 0.0061(10) -0.0071(10) 0.0023(9)
N1 0.0173(13) 0.0148(13) 0.0153(13) 0.0027(10) -0.0040(10) -0.0011(9)
C1 0.0156(15) 0.0201(16) 0.0125(14) -0.0008(12) 0.0025(12) -0.0010(12)
C2 0.0213(16) 0.0184(16) 0.0209(16) -0.0074(12) 0.0024(13) 0.0005(12)
C3 0.0171(16) 0.0243(17) 0.0238(17) -0.0073(13) 0.0028(13) -0.0050(13)
C4 0.0150(16) 0.040(2) 0.0140(16) 0.0005(13) -0.0025(12) -0.0076(13)
C5 0.0240(17) 0.0236(17) 0.0196(16) 0.0043(13) -0.0035(13) -0.0005(13)
C6 0.0188(16) 0.0163(15) 0.0172(15) -0.0003(12) -0.0023(12) -0.0023(12)
C10 0.0192(15) 0.0174(16) 0.0133(15) -0.0025(12) 0.0026(12) -0.0016(11)
C11 0.039(2) 0.062(3) 0.045(3) 0.012(2) 0.0156(19) 0.027(2)
C12 0.0242(18) 0.0203(17) 0.044(2) -0.0065(14) 0.0148(16) -0.0082(15)
C13 0.0169(19) 0.077(3) 0.039(2) -0.0014(18) 0.0074(17) -0.010(2)
C14 0.0266(19) 0.040(2) 0.045(2) -0.0015(16) 0.0130(16) 0.0000(17)
C15 0.0194(17) 0.0299(18) 0.0257(17) 0.0053(14) 0.0082(13) 0.0019(14)
C16 0.036(2) 0.077(3) 0.0219(19) -0.011(2) 0.0110(16) -0.0021(19)

loop_
_atom_type_symbol
_atom_type_description
_atom_type_scat_dispersion_real
_atom_type_scat_dispersion_imag
_atom_type_scat_source
C C 0.0033 0.0016 'International Tables Vol C Tables 4.2.6.8 and 6.1.1.4'
H H 0.0000 0.0000 'International Tables Vol C Tables 4.2.6.8 and 6.1.1.4'
P P 0.1023 0.0942 'International Tables Vol C Tables 4.2.6.8 and 6.1.1.4'
O O 0.0106 0.0060 'International Tables Vol C Tables 4.2.6.8 and 6.1.1.4'
Br Br -0.2901 2.4595 'International Tables Vol C Tables 4.2.6.8 and 6.1.1.4'
N N 0.0061 0.0033 'International Tables Vol C Tables 4.2.6.8 and 6.1.1.4'

loop_
_geom_angle_atom_site_label_1
_geom_angle_atom_site_label_2
_geom_angle_atom_site_label_3
_geom_angle_site_symmetry_1
_geom_angle_site_symmetry_3
_geom_angle
_geom_angle_publ_flag
O1 P1 O2 . . 115.92(12) ?
O1 P1 O3 . . 116.21(12) ?
O2 P1 O3 . . 99.42(11) ?
O1 P1 N1 . . 107.74(12) ?
O2 P1 N1 . . 108.74(12) ?
O3 P1 N1 . . 108.36(12) ?
C12 O2 P1 . . 121.12(19) ?
C15 O3 P1 . . 119.68(18) ?
C10 N1 P1 . . 123.3(2) ?
C10 N1 H1 . . 118.4 ?
P1 N1 H1 . . 118.4 ?
C6 C1 C2 . . 119.8(3) ?
C6 C1 C10 . . 123.9(3) ?
C2 C1 C10 . . 116.3(3) ?
C3 C2 C1 . . 120.3(3) ?
C3 C2 H2 . . 119.8 ?
C1 C2 H2 . . 119.8 ?
C4 C3 C2 . . 118.6(3) ?
C4 C3 H3 . . 120.7 ?
C2 C3 H3 . . 120.7 ?
C3 C4 C5 . . 122.3(3) ?
C3 C4 Br1 . . 118.8(2) ?
C5 C4 Br1 . . 119.0(3) ?
C6 C5 C4 . . 118.5(3) ?
C6 C5 H5 . . 120.7 ?
C4 C5 H5 . . 120.7 ?
C5 C6 C1 . . 120.4(3) ?
C5 C6 H6 . . 119.8 ?
C1 C6 H6 . . 119.8 ?
O4 C10 N1 . . 121.8(3) ?
O4 C10 C1 . . 121.4(3) ?
N1 C10 C1 . . 116.8(3) ?
C12 C11 H11C . . 109.5 ?
C12 C11 H11B . . 109.5 ?
H11C C11 H11B . . 109.5 ?
C12 C11 H11A . . 109.5 ?
H11C C11 H11A . . 109.5 ?
H11B C11 H11A . . 109.5 ?
O2 C12 C11 . . 109.7(3) ?
O2 C12 C13 . . 105.8(3) ?
C11 C12 C13 . . 112.8(3) ?
O2 C12 H12 . . 109.5 ?
C11 C12 H12 . . 109.5 ?
C13 C12 H12 . . 109.5 ?
C12 C13 H13A . . 109.5 ?
C12 C13 H13B . . 109.5 ?
H13A C13 H13B . . 109.5 ?
C12 C13 H13C . . 109.5 ?
H13A C13 H13C . . 109.5 ?
H13B C13 H13C . . 109.5 ?
C15 C14 H14A . . 109.5 ?
C15 C14 H14B . . 109.5 ?
H14A C14 H14B . . 109.5 ?
C15 C14 H14C . . 109.5 ?
H14A C14 H14C . . 109.5 ?
H14B C14 H14C . . 109.5 ?
O3 C15 C16 . . 107.9(3) ?
O3 C15 C14 . . 107.3(3) ?
C16 C15 C14 . . 114.5(3) ?
O3 C15 H15 . . 109.0 ?
C16 C15 H15 . . 109.0 ?
C14 C15 H15 . . 109.0 ?
C15 C16 H16A . . 109.5 ?
C15 C16 H16C . . 109.5 ?
H16A C16 H16C . . 109.5 ?
C15 C16 H16B . . 109.5 ?
H16A C16 H16B . . 109.5 ?
H16C C16 H16B . . 109.5 ?

loop_
_geom_bond_atom_site_label_1
_geom_bond_atom_site_label_2
_geom_bond_site_symmetry_2
_geom_bond_distance
_geom_bond_publ_flag
Br1 C4 . 1.902(3) ?
P1 O1 . 1.472(2) ?
P1 O2 . 1.555(2) ?
P1 O3 . 1.560(2) ?
P1 N1 . 1.669(2) ?
O2 C12 . 1.466(4) ?
O3 C15 . 1.468(4) ?
O4 C10 . 1.217(4) ?
N1 C10 . 1.390(4) ?
N1 H1 . 0.8800 ?
C1 C6 . 1.388(4) ?
C1 C2 . 1.394(4) ?
C1 C10 . 1.498(4) ?
C2 C3 . 1.383(4) ?
C2 H2 . 0.9500 ?
C3 C4 . 1.374(4) ?
C3 H3 . 0.9500 ?
C4 C5 . 1.391(4) ?
C5 C6 . 1.380(4) ?
C5 H5 . 0.9500 ?
C6 H6 . 0.9500 ?
C11 C12 . 1.504(5) ?
C11 H11C . 0.9800 ?
C11 H11B . 0.9800 ?
C11 H11A . 0.9800 ?
C12 C13 . 1.509(5) ?
C12 H12 . 1.0000 ?
C13 H13A . 0.9800 ?
C13 H13B . 0.9800 ?
C13 H13C . 0.9800 ?
C14 C15 . 1.503(5) ?
C14 H14A . 0.9800 ?
C14 H14B . 0.9800 ?
C14 H14C . 0.9800 ?
C15 C16 . 1.500(4) ?
C15 H15 . 1.0000 ?
C16 H16A . 0.9800 ?
C16 H16C . 0.9800 ?
C16 H16B . 0.9800 ?

loop_
_geom_hbond_atom_site_label_D
_geom_hbond_atom_site_label_H
_geom_hbond_atom_site_label_A
_geom_hbond_site_symmetry_A
_geom_hbond_distance_DH
_geom_hbond_distance_HA
_geom_hbond_distance_DA
_geom_hbond_angle_DHA
_geom_hbond_publ_flag
N1 H1 O1 3_666 0.88 1.96 2.819(3) 165.5 yes
C3 H3 O4 4_565 0.95 2.29 3.213(4) 163.3 yes
C6 H6 O1 3_666 0.95 2.48 3.241(3) 136.8 yes
C16 H16C Cg 1_556 0.98 2.63 3.608(4) 172.8 yes

loop_
_geom_torsion_atom_site_label_1
_geom_torsion_atom_site_label_2
_geom_torsion_atom_site_label_3
_geom_torsion_atom_site_label_4
_geom_torsion_site_symmetry_1
_geom_torsion_site_symmetry_2
_geom_torsion_site_symmetry_3
_geom_torsion_site_symmetry_4
_geom_torsion
_geom_torsion_publ_flag
O1 P1 O2 C12 . . . . -40.8(2) ?
O3 P1 O2 C12 . . . . -166.1(2) ?
N1 P1 O2 C12 . . . . 80.7(2) ?
O1 P1 O3 C15 . . . . 49.5(2) ?
O2 P1 O3 C15 . . . . 174.7(2) ?
N1 P1 O3 C15 . . . . -71.9(2) ?
O1 P1 N1 C10 . . . . 176.7(2) ?
O2 P1 N1 C10 . . . . 50.3(3) ?
O3 P1 N1 C10 . . . . -56.8(3) ?
C6 C1 C2 C3 . . . . -0.4(4) ?
C10 C1 C2 C3 . . . . -179.7(3) ?
C1 C2 C3 C4 . . . . 0.5(5) ?
C2 C3 C4 C5 . . . . 0.1(5) ?
C2 C3 C4 Br1 . . . . -180.0(2) ?
C3 C4 C5 C6 . . . . -0.9(5) ?
Br1 C4 C5 C6 . . . . 179.2(2) ?
C4 C5 C6 C1 . . . . 1.0(5) ?
C2 C1 C6 C5 . . . . -0.4(4) ?
C10 C1 C6 C5 . . . . 178.9(3) ?
P1 N1 C10 O4 . . . . 2.0(4) ?
P1 N1 C10 C1 . . . . -177.1(2) ?
C6 C1 C10 O4 . . . . -158.7(3) ?
C2 C1 C10 O4 . . . . 20.6(4) ?
C6 C1 C10 N1 . . . . 20.4(4) ?
C2 C1 C10 N1 . . . . -160.3(3) ?
P1 O2 C12 C11 . . . . -88.3(3) ?
P1 O2 C12 C13 . . . . 149.8(2) ?
P1 O3 C15 C16 . . . . -106.3(3) ?
P1 O3 C15 C14 . . . . 129.8(2) ?

loop_
_cod_related_entry_id
_cod_related_entry_database
_cod_related_entry_code
1 ChemSpider 24743693
